data_7021098
loop_
_publ_author_name
'Gu, Jin-Zhong'
'Wu, Jiang'
'Lv, Dong-Yu'
'Tang, Yu'
'Zhu, Kongyang'
'Wu, Jincai'

_publ_section_title
;
 Lanthanide coordination polymers based on 5-(2'-carboxylphenyl)
 nicotinate: syntheses, structure diversity, dehydration/hydration,
 luminescence and magnetic properties.
;
_journal_issue 14
_journal_name_full 'Dalton transactions (Cambridge, England : 2003)'
_journal_page_first 4822
_journal_page_last 4830
_journal_paper_doi 10.1039/c2dt32674d
_journal_volume 42
_journal_year 2013
_chemical_formula_sum 'C39 H35 Ho2 N3 O19'
_chemical_formula_weight 1179.56
_chemical_name_systematic
;
?
;
_space_group_IT_number 2
_symmetry_cell_setting triclinic
_symmetry_space_group_name_Hall '-P 1'
_symmetry_space_group_name_H-M 'P -1'
_atom_sites_solution_hydrogens geom
_atom_sites_solution_primary direct
_atom_sites_solution_secondary difmap
_audit_creation_method SHELXL-97
_cell_angle_alpha 66.2800(10)
_cell_angle_beta 67.1400(10)
_cell_angle_gamma 77.1490(10)
_cell_formula_units_Z 2
_cell_length_a 12.7551(18)
_cell_length_b 13.617(2)
_cell_length_c 14.137(2)
_cell_measurement_temperature 296(2)
_cell_volume 2065.0(5)
_computing_cell_refinement 'Bruker SAINT'
_computing_data_collection 'Bruker APEX2'
_computing_data_reduction 'Bruker SAINT'
_computing_molecular_graphics 'Bruker SHELXTL'
_computing_publication_material 'Bruker SHELXTL'
_computing_structure_refinement 'SHELXL-97 (Sheldrick, 2008)'
_computing_structure_solution 'SHELXS-97 (Sheldrick, 2008)'
_diffrn_ambient_temperature 296(2)
_diffrn_measured_fraction_theta_full 0.982
_diffrn_measured_fraction_theta_max 0.982
_diffrn_measurement_device_type 'Bruker APEX-II CCD'
_diffrn_measurement_method '\f and \w scans'
_diffrn_radiation_monochromator graphite
_diffrn_radiation_source 'fine-focus sealed tube'
_diffrn_radiation_type MoK\a
_diffrn_radiation_wavelength 0.71073
_diffrn_reflns_av_R_equivalents 0.0295
_diffrn_reflns_av_sigmaI/netI 0.0448
_diffrn_reflns_limit_h_max 15
_diffrn_reflns_limit_h_min -15
_diffrn_reflns_limit_k_max 16
_diffrn_reflns_limit_k_min -16
_diffrn_reflns_limit_l_max 17
_diffrn_reflns_limit_l_min -17
_diffrn_reflns_number 14939
_diffrn_reflns_theta_full 25.50
_diffrn_reflns_theta_max 25.50
_diffrn_reflns_theta_min 2.29
_exptl_absorpt_coefficient_mu 3.888
_exptl_absorpt_correction_T_max 0.5102
_exptl_absorpt_correction_T_min 0.4432
_exptl_absorpt_correction_type multi-scan
_exptl_crystal_colour yellow
_exptl_crystal_density_diffrn 1.897
_exptl_crystal_density_method 'not measured'
_exptl_crystal_description block
_exptl_crystal_F_000 1152
_exptl_crystal_size_max 0.25
_exptl_crystal_size_mid 0.20
_exptl_crystal_size_min 0.20
_platon_squeeze_details
;
;
_refine_diff_density_max 1.190
_refine_diff_density_min -1.225
_refine_diff_density_rms 0.116
_refine_ls_extinction_method none
_refine_ls_goodness_of_fit_ref 1.039
_refine_ls_hydrogen_treatment constr
_refine_ls_matrix_type full
_refine_ls_number_parameters 572
_refine_ls_number_reflns 7562
_refine_ls_number_restraints 0
_refine_ls_restrained_S_all 1.039
_refine_ls_R_factor_all 0.0338
_refine_ls_R_factor_gt 0.0274
_refine_ls_shift/su_max 0.000
_refine_ls_shift/su_mean 0.000
_refine_ls_structure_factor_coef Fsqd
_refine_ls_weighting_details 'calc w=1/[\s^2^(Fo^2^)+(0.0323P)^2^+0.6781P] where P=(Fo^2^+2Fc^2^)/3'
_refine_ls_weighting_scheme calc
_refine_ls_wR_factor_gt 0.0686
_refine_ls_wR_factor_ref 0.0710
_reflns_number_gt 6424
_reflns_number_total 7562
_reflns_threshold_expression >2sigma(I)
_cod_data_source_file c2dt32674d.txt
_cod_data_source_block Compound8
_cod_depositor_comments
;
The following automatic conversions were performed:

'_symmetry_cell_setting' value 'Triclinic' changed to 'triclinic'
according to /home/saulius/struct/CIF-dictionaries/cif_core.dic
dictionary named 'cif_core.dic' version 2.4.2 from 2011-04-26.

Automatic conversion script
Id: cif_fix_values 1891 2012-01-12 08:04:46Z andrius 
;
_cod_original_cell_volume 2065.1(5)
_cod_original_sg_symbol_H-M P-1
_cod_database_code 7021098

loop_
_symmetry_equiv_pos_as_xyz
'x, y, z'
'-x, -y, -z'

loop_
_atom_site_label
_atom_site_type_symbol
_atom_site_fract_x
_atom_site_fract_y
_atom_site_fract_z
_atom_site_U_iso_or_equiv
_atom_site_adp_type
_atom_site_occupancy
_atom_site_symmetry_multiplicity
_atom_site_calc_flag
_atom_site_refinement_flags
Ho1 Ho 0.428883(14) 0.881796(14) 1.011262(15) 0.01616(6) Uani 1 1 d .
Ho2 Ho 0.431990(15) 0.820801(15) 0.665136(15) 0.01831(6) Uani 1 1 d .
O1 O 0.5257(3) 0.7872(2) 0.9032(3) 0.0289(7) Uani 1 1 d .
O2 O 0.5474(2) 0.7293(2) 0.7706(2) 0.0259(7) Uani 1 1 d .
O3 O 0.6209(3) 0.3612(3) 1.2347(3) 0.0399(9) Uani 1 1 d .
O4 O 0.7414(3) 0.2520(2) 1.3130(3) 0.0305(7) Uani 1 1 d .
O5 O 0.3923(2) 1.0453(2) 1.0617(3) 0.0252(7) Uani 1 1 d .
O6 O 0.2571(3) 0.9379(3) 1.1339(3) 0.0363(8) Uani 1 1 d .
O7 O -0.3007(2) 1.1400(3) 1.1910(3) 0.0300(7) Uani 1 1 d .
O8 O -0.2801(2) 1.1414(3) 1.0278(3) 0.0337(8) Uani 1 1 d .
O9 O 0.6115(2) 0.8595(2) 0.5241(2) 0.0268(7) Uani 1 1 d .
O10 O 0.6428(3) 1.0335(2) 0.4496(3) 0.0299(7) Uani 1 1 d .
O11 O 0.5702(3) 0.9686(2) 0.1464(3) 0.0287(7) Uani 1 1 d .
O12 O 0.5079(3) 0.8244(2) 0.1508(3) 0.0304(7) Uani 1 1 d .
O13 O 0.3698(3) 0.7095(2) 1.1335(3) 0.0352(8) Uani 1 1 d .
H1W H 0.3484 0.6760 1.1061 0.034(14) Uiso 1 1 d R
H2W H 0.4128 0.7450 1.1390 0.040 Uiso 1 1 d R
O14 O 0.4975(3) 0.9681(2) 0.6714(3) 0.0295(7) Uani 1 1 d .
H3W H 0.5299 1.0139 0.6107 0.027(13) Uiso 1 1 d R
H4W H 0.4738 0.9932 0.7233 0.044(16) Uiso 1 1 d R
O15 O 0.4773(4) 0.7398(4) 0.5293(3) 0.0739(15) Uani 1 1 d .
H5W H 0.4116 0.7419 0.5768 0.089 Uiso 1 1 d R
H6W H 0.5216 0.7793 0.5276 0.18(5) Uiso 1 1 d R
O16 O 0.6100(4) 0.4171(4) 0.4872(4) 0.0879(17) Uani 1 1 d .
H7W H 0.6336 0.4792 0.4473 0.105 Uiso 1 1 d R
H8W H 0.5830 0.3686 0.5019 0.105 Uiso 1 1 d R
O17 O 0.4596(5) 0.5309(4) 0.2854(5) 0.102(2) Uani 1 1 d .
H9W H 0.5075 0.4801 0.2710 0.122 Uiso 1 1 d R
H10W H 0.4330 0.5838 0.2409 0.122 Uiso 1 1 d R
O18 O 0.7301(12) 0.6165(9) 0.6249(7) 0.280(7) Uani 1 1 d .
H11W H 0.6770 0.5752 0.6500 0.336 Uiso 1 1 d R
H12W H 0.6790 0.6480 0.6656 0.336 Uiso 1 1 d R
O19 O 0.7502(17) 0.1584(11) 0.5435(15) 0.409(12) Uani 1 1 d .
H13W H 0.7492 0.1828 0.4781 0.490 Uiso 1 1 d R
H14W H 0.6913 0.1847 0.5247 0.490 Uiso 1 1 d R
N1 N 0.6845(4) 0.4330(3) 0.9315(4) 0.0384(10) Uani 1 1 d .
N2 N 0.0707(3) 1.1298(3) 0.9280(3) 0.0309(9) Uani 1 1 d .
N3 N 0.6879(4) 0.6203(3) 0.3557(4) 0.0392(10) Uani 1 1 d .
C1 C 0.5610(3) 0.7187(3) 0.8568(3) 0.0201(9) Uani 1 1 d .
C2 C 0.6251(4) 0.6176(3) 0.9091(4) 0.0224(9) Uani 1 1 d .
C3 C 0.6300(4) 0.5262(4) 0.8880(4) 0.0336(11) Uani 1 1 d .
H3 H 0.5936 0.5294 0.8411 0.040 Uiso 1 1 calc R
C4 C 0.7378(4) 0.4309(4) 0.9975(4) 0.0338(11) Uani 1 1 d .
H4 H 0.7779 0.3670 1.0265 0.041 Uiso 1 1 calc R
C5 C 0.7368(4) 0.5177(3) 1.0255(4) 0.0264(10) Uani 1 1 d .
C6 C 0.6781(4) 0.6129(3) 0.9800(4) 0.0247(10) Uani 1 1 d .
H6 H 0.6744 0.6731 0.9970 0.030 Uiso 1 1 calc R
C7 C 0.8019(4) 0.5116(4) 1.0956(4) 0.0283(10) Uani 1 1 d .
C8 C 0.8773(4) 0.5902(4) 1.0546(5) 0.0394(13) Uani 1 1 d .
H8 H 0.8826 0.6447 0.9873 0.047 Uiso 1 1 calc R
C9 C 0.9441(4) 0.5890(4) 1.1115(5) 0.0432(13) Uani 1 1 d .
H9 H 0.9937 0.6427 1.0822 0.052 Uiso 1 1 calc R
C10 C 0.9385(4) 0.5102(4) 1.2102(5) 0.0406(13) Uani 1 1 d .
H10 H 0.9835 0.5100 1.2486 0.049 Uiso 1 1 calc R
C11 C 0.8641(4) 0.4297(4) 1.2529(4) 0.0315(11) Uani 1 1 d .
H11 H 0.8604 0.3753 1.3200 0.038 Uiso 1 1 calc R
C12 C 0.7953(4) 0.4295(3) 1.1967(4) 0.0243(10) Uani 1 1 d .
C13 C 0.7155(4) 0.3437(4) 1.2503(4) 0.0260(10) Uani 1 1 d .
C14 C 0.2913(3) 1.0216(3) 1.1231(3) 0.0208(9) Uani 1 1 d .
C15 C 0.2160(3) 1.0948(3) 1.1821(3) 0.0200(9) Uani 1 1 d .
C16 C 0.2575(4) 1.1107(4) 1.2512(3) 0.0253(10) Uani 1 1 d .
H16 H 0.3285 1.0783 1.2562 0.030 Uiso 1 1 calc R
C17 C 0.1946(4) 1.1746(4) 1.3135(4) 0.0330(11) Uani 1 1 d .
H17 H 0.2237 1.1855 1.3591 0.040 Uiso 1 1 calc R
C18 C 0.0897(4) 1.2212(4) 1.3075(4) 0.0366(12) Uani 1 1 d .
H18 H 0.0472 1.2638 1.3492 0.044 Uiso 1 1 calc R
C19 C 0.0469(4) 1.2049(4) 1.2392(4) 0.0319(11) Uani 1 1 d .
H19 H -0.0243 1.2374 1.2355 0.038 Uiso 1 1 calc R
C20 C 0.1079(3) 1.1408(3) 1.1757(3) 0.0200(9) Uani 1 1 d .
C21 C 0.0541(3) 1.1308(3) 1.1041(3) 0.0199(9) Uani 1 1 d .
C22 C 0.1161(4) 1.1304(4) 0.9990(4) 0.0257(10) Uani 1 1 d .
H22 H 0.1950 1.1306 0.9760 0.031 Uiso 1 1 calc R
C23 C -0.0434(4) 1.1305(4) 0.9630(4) 0.0260(10) Uani 1 1 d .
H23 H -0.0770 1.1295 0.9156 0.031 Uiso 1 1 calc R
C24 C -0.1138(3) 1.1326(3) 1.0651(3) 0.0189(9) Uani 1 1 d .
C25 C -0.0629(3) 1.1306(3) 1.1369(4) 0.0216(9) Uani 1 1 d .
H25 H -0.1079 1.1292 1.2072 0.026 Uiso 1 1 calc R
C26 C -0.2408(3) 1.1374(3) 1.0975(3) 0.0205(9) Uani 1 1 d .
C27 C 0.6743(4) 0.9351(4) 0.4642(3) 0.0222(9) Uani 1 1 d .
C28 C 0.7994(4) 0.9061(4) 0.4116(4) 0.0257(10) Uani 1 1 d .
C29 C 0.8778(4) 0.9568(4) 0.4181(4) 0.0373(12) Uani 1 1 d .
H29 H 0.8531 1.0132 0.4447 0.045 Uiso 1 1 calc R
C30 C 0.9940(4) 0.9235(5) 0.3846(5) 0.0463(15) Uani 1 1 d .
H30 H 1.0463 0.9565 0.3908 0.056 Uiso 1 1 calc R
C31 C 1.0307(4) 0.8424(5) 0.3430(5) 0.0505(16) Uani 1 1 d .
H31 H 1.1081 0.8206 0.3205 0.061 Uiso 1 1 calc R
C32 C 0.9541(4) 0.7927(5) 0.3340(4) 0.0416(13) Uani 1 1 d .
H32 H 0.9804 0.7380 0.3049 0.050 Uiso 1 1 calc R
C33 C 0.8380(4) 0.8228(4) 0.3678(4) 0.0273(10) Uani 1 1 d .
C34 C 0.7605(4) 0.7749(4) 0.3442(4) 0.0260(10) Uani 1 1 d .
C35 C 0.7531(4) 0.6649(4) 0.3800(4) 0.0357(12) Uani 1 1 d .
H35 H 0.7960 0.6194 0.4234 0.043 Uiso 1 1 calc R
C36 C 0.6286(4) 0.6868(4) 0.2906(4) 0.0313(11) Uani 1 1 d .
H36 H 0.5840 0.6570 0.2718 0.038 Uiso 1 1 calc R
C37 C 0.6307(4) 0.7972(3) 0.2502(3) 0.0230(9) Uani 1 1 d .
C38 C 0.6985(3) 0.8418(3) 0.2765(3) 0.0236(9) Uani 1 1 d .
H38 H 0.7026 0.9159 0.2491 0.028 Uiso 1 1 calc R
C39 C 0.5645(4) 0.8679(4) 0.1767(3) 0.0251(10) Uani 1 1 d .

loop_
_atom_site_aniso_label
_atom_site_aniso_U_11
_atom_site_aniso_U_22
_atom_site_aniso_U_33
_atom_site_aniso_U_23
_atom_site_aniso_U_13
_atom_site_aniso_U_12
Ho1 0.01617(11) 0.01635(11) 0.01834(11) -0.00651(8) -0.00728(8) -0.00220(7)
Ho2 0.01759(11) 0.01936(11) 0.01613(11) -0.00372(8) -0.00492(8) -0.00414(8)
O1 0.0294(17) 0.0259(17) 0.0376(19) -0.0190(15) -0.0121(15) 0.0029(14)
O2 0.0286(17) 0.0260(17) 0.0252(17) -0.0082(14) -0.0136(14) 0.0006(13)
O3 0.0313(19) 0.0300(19) 0.052(2) 0.0068(17) -0.0243(17) -0.0113(15)
O4 0.0363(18) 0.0221(17) 0.0324(19) -0.0026(15) -0.0160(15) -0.0061(14)
O5 0.0133(15) 0.0278(17) 0.0335(18) -0.0159(14) 0.0004(13) -0.0050(12)
O6 0.0251(17) 0.0329(19) 0.046(2) -0.0214(17) 0.0049(15) -0.0098(15)
O7 0.0194(16) 0.045(2) 0.0260(18) -0.0176(16) -0.0024(14) -0.0039(14)
O8 0.0216(16) 0.053(2) 0.0350(19) -0.0189(17) -0.0117(15) -0.0092(15)
O9 0.0210(16) 0.0288(18) 0.0256(17) -0.0104(14) 0.0023(13) -0.0097(13)
O10 0.0323(18) 0.0220(17) 0.0322(18) -0.0013(14) -0.0149(15) -0.0044(14)
O11 0.0440(19) 0.0204(17) 0.0316(18) -0.0062(14) -0.0239(16) -0.0058(14)
O12 0.0417(19) 0.0250(17) 0.0314(18) -0.0016(14) -0.0237(16) -0.0102(15)
O13 0.055(2) 0.0215(17) 0.038(2) -0.0027(15) -0.0243(17) -0.0178(16)
O14 0.0343(18) 0.0276(18) 0.0238(18) -0.0087(16) -0.0033(14) -0.0098(15)
O15 0.063(3) 0.106(4) 0.062(3) -0.063(3) 0.030(2) -0.054(3)
O16 0.108(4) 0.058(3) 0.097(4) -0.034(3) -0.006(3) -0.044(3)
O17 0.151(5) 0.044(3) 0.167(6) -0.041(3) -0.124(5) 0.025(3)
O18 0.421(19) 0.287(13) 0.086(6) -0.071(8) -0.001(9) -0.087(13)
O19 0.62(3) 0.328(18) 0.45(2) -0.239(18) -0.40(2) 0.25(2)
N1 0.059(3) 0.018(2) 0.048(3) -0.0097(19) -0.031(2) 0.0021(19)
N2 0.025(2) 0.047(3) 0.022(2) -0.0170(19) -0.0022(17) -0.0073(18)
N3 0.053(3) 0.024(2) 0.042(3) -0.008(2) -0.024(2) 0.004(2)
C1 0.018(2) 0.021(2) 0.019(2) -0.0049(18) -0.0035(17) -0.0060(17)
C2 0.024(2) 0.017(2) 0.025(2) -0.0033(18) -0.0111(19) -0.0022(17)
C3 0.048(3) 0.026(3) 0.036(3) -0.014(2) -0.021(2) -0.001(2)
C4 0.039(3) 0.022(2) 0.041(3) -0.005(2) -0.020(2) -0.002(2)
C5 0.031(2) 0.021(2) 0.026(2) -0.0004(19) -0.013(2) -0.0079(19)
C6 0.030(2) 0.021(2) 0.022(2) -0.0058(19) -0.0090(19) -0.0030(19)
C7 0.029(2) 0.024(2) 0.032(3) -0.005(2) -0.015(2) -0.0033(19)
C8 0.041(3) 0.027(3) 0.047(3) -0.002(2) -0.017(3) -0.015(2)
C9 0.035(3) 0.034(3) 0.062(4) -0.007(3) -0.021(3) -0.014(2)
C10 0.036(3) 0.040(3) 0.055(4) -0.014(3) -0.025(3) -0.007(2)
C11 0.037(3) 0.028(3) 0.034(3) -0.008(2) -0.020(2) 0.001(2)
C12 0.026(2) 0.016(2) 0.031(3) -0.0049(19) -0.013(2) -0.0037(18)
C13 0.026(2) 0.025(2) 0.025(2) -0.006(2) -0.008(2) -0.0036(19)
C14 0.017(2) 0.024(2) 0.021(2) -0.0076(19) -0.0053(18) -0.0013(17)
C15 0.018(2) 0.022(2) 0.019(2) -0.0060(18) -0.0039(17) -0.0043(17)
C16 0.019(2) 0.035(3) 0.023(2) -0.011(2) -0.0087(19) -0.0014(19)
C17 0.031(3) 0.050(3) 0.027(3) -0.016(2) -0.013(2) -0.010(2)
C18 0.037(3) 0.044(3) 0.036(3) -0.026(3) -0.013(2) 0.008(2)
C19 0.026(2) 0.041(3) 0.038(3) -0.025(2) -0.015(2) 0.006(2)
C20 0.015(2) 0.022(2) 0.022(2) -0.0079(18) -0.0046(17) -0.0016(17)
C21 0.019(2) 0.020(2) 0.022(2) -0.0082(18) -0.0066(18) -0.0018(17)
C22 0.015(2) 0.033(3) 0.029(3) -0.013(2) -0.0043(19) -0.0032(18)
C23 0.023(2) 0.033(3) 0.026(2) -0.012(2) -0.009(2) -0.0044(19)
C24 0.019(2) 0.019(2) 0.020(2) -0.0052(18) -0.0080(17) -0.0045(17)
C25 0.020(2) 0.024(2) 0.023(2) -0.0102(19) -0.0071(18) -0.0022(17)
C26 0.020(2) 0.020(2) 0.019(2) -0.0026(18) -0.0069(18) -0.0066(17)
C27 0.024(2) 0.029(3) 0.016(2) -0.0047(19) -0.0098(18) -0.0063(19)
C28 0.020(2) 0.031(3) 0.020(2) 0.001(2) -0.0072(18) -0.0087(19)
C29 0.040(3) 0.041(3) 0.030(3) -0.001(2) -0.014(2) -0.019(2)
C30 0.029(3) 0.063(4) 0.042(3) 0.000(3) -0.016(2) -0.020(3)
C31 0.020(3) 0.074(4) 0.045(3) -0.008(3) -0.010(2) -0.006(3)
C32 0.026(3) 0.057(4) 0.036(3) -0.014(3) -0.011(2) 0.004(2)
C33 0.020(2) 0.036(3) 0.019(2) 0.000(2) -0.0070(19) -0.005(2)
C34 0.022(2) 0.029(3) 0.026(2) -0.010(2) -0.0079(19) -0.0002(19)
C35 0.040(3) 0.029(3) 0.036(3) -0.007(2) -0.022(2) 0.009(2)
C36 0.038(3) 0.027(3) 0.033(3) -0.011(2) -0.014(2) -0.005(2)
C37 0.026(2) 0.024(2) 0.017(2) -0.0035(19) -0.0072(18) -0.0053(18)
C38 0.025(2) 0.022(2) 0.020(2) -0.0038(19) -0.0074(19) -0.0022(18)
C39 0.031(2) 0.027(3) 0.018(2) -0.0053(19) -0.0100(19) -0.005(2)

loop_
_atom_type_symbol
_atom_type_description
_atom_type_scat_dispersion_real
_atom_type_scat_dispersion_imag
_atom_type_scat_source
C C 0.0033 0.0016 'International Tables Vol C Tables 4.2.6.8 and 6.1.1.4'
H H 0.0000 0.0000 'International Tables Vol C Tables 4.2.6.8 and 6.1.1.4'
N N 0.0061 0.0033 'International Tables Vol C Tables 4.2.6.8 and 6.1.1.4'
O O 0.0106 0.0060 'International Tables Vol C Tables 4.2.6.8 and 6.1.1.4'
Ho Ho -0.2175 4.6783 'International Tables Vol C Tables 4.2.6.8 and 6.1.1.4'

loop_
_geom_angle_atom_site_label_1
_geom_angle_atom_site_label_2
_geom_angle_atom_site_label_3
_geom_angle
_geom_angle_site_symmetry_1
_geom_angle_site_symmetry_3
O1 Ho1 O8 82.03(11) . 2_577
O1 Ho1 O11 88.01(11) . 2_676
O8 Ho1 O11 77.26(11) 2_577 2_676
O1 Ho1 O12 106.30(11) . 1_556
O8 Ho1 O12 142.52(11) 2_577 1_556
O11 Ho1 O12 138.15(10) 2_676 1_556
O1 Ho1 O13 80.72(12) . .
O8 Ho1 O13 74.43(11) 2_577 .
O11 Ho1 O13 150.69(10) 2_676 .
O12 Ho1 O13 71.17(10) 1_556 .
O1 Ho1 O5 81.13(11) . 2_677
O8 Ho1 O5 145.65(11) 2_577 2_677
O11 Ho1 O5 72.44(10) 2_676 2_677
O12 Ho1 O5 71.35(11) 1_556 2_677
O13 Ho1 O5 131.32(11) . 2_677
O1 Ho1 O6 152.76(11) . .
O8 Ho1 O6 73.11(11) 2_577 .
O11 Ho1 O6 97.02(11) 2_676 .
O12 Ho1 O6 87.69(12) 1_556 .
O13 Ho1 O6 82.01(11) . .
O5 Ho1 O6 125.94(10) 2_677 .
O1 Ho1 O5 152.23(11) . .
O8 Ho1 O5 111.88(11) 2_577 .
O11 Ho1 O5 72.76(10) 2_676 .
O12 Ho1 O5 77.76(10) 1_556 .
O13 Ho1 O5 125.42(11) . .
O5 Ho1 O5 74.14(10) 2_677 .
O6 Ho1 O5 52.56(10) . .
O1 Ho1 Ho1 118.37(8) . 2_677
O8 Ho1 Ho1 138.00(9) 2_577 2_677
O11 Ho1 Ho1 67.99(7) 2_676 2_677
O12 Ho1 Ho1 70.65(7) 1_556 2_677
O13 Ho1 Ho1 140.84(8) . 2_677
O5 Ho1 Ho1 38.23(7) 2_677 2_677
O6 Ho1 Ho1 88.09(8) . 2_677
O5 Ho1 Ho1 35.91(6) . 2_677
O1 Ho1 H2W 88.3 . .
O8 Ho1 H2W 94.1 2_577 .
O11 Ho1 H2W 171.0 2_676 .
O12 Ho1 H2W 50.9 1_556 .
O13 Ho1 H2W 20.3 . .
O5 Ho1 H2W 115.1 2_677 .
O6 Ho1 H2W 82.6 . .
O5 Ho1 H2W 113.4 . .
Ho1 Ho1 H2W 120.9 2_677 .
O7 Ho2 O10 89.10(12) 2_577 2_676
O7 Ho2 O2 89.60(11) 2_577 .
O10 Ho2 O2 156.62(11) 2_676 .
O7 Ho2 O9 145.94(11) 2_577 .
O10 Ho2 O9 86.24(11) 2_676 .
O2 Ho2 O9 81.84(11) . .
O7 Ho2 O14 74.12(11) 2_577 .
O10 Ho2 O14 77.47(11) 2_676 .
O2 Ho2 O14 79.73(10) . .
O9 Ho2 O14 71.94(11) . .
O7 Ho2 O3 86.26(13) 2_577 2_667
O10 Ho2 O3 132.12(11) 2_676 2_667
O2 Ho2 O3 71.05(10) . 2_667
O9 Ho2 O3 121.06(11) . 2_667
O14 Ho2 O3 144.80(11) . 2_667
O7 Ho2 O15 148.01(13) 2_577 .
O10 Ho2 O15 85.86(15) 2_676 .
O2 Ho2 O15 106.96(15) . .
O9 Ho2 O15 65.20(12) . .
O14 Ho2 O15 134.77(13) . .
O3 Ho2 O15 74.16(14) 2_667 .
O7 Ho2 O4 77.39(11) 2_577 2_667
O10 Ho2 O4 79.39(10) 2_676 2_667
O2 Ho2 O4 122.99(10) . 2_667
O9 Ho2 O4 134.29(10) . 2_667
O14 Ho2 O4 143.26(10) . 2_667
O3 Ho2 O4 53.10(10) 2_667 2_667
O15 Ho2 O4 70.63(13) . 2_667
O7 Ho2 C13 79.48(12) 2_577 2_667
O10 Ho2 C13 106.03(12) 2_676 2_667
O2 Ho2 C13 96.67(11) . 2_667
O9 Ho2 C13 134.10(12) . 2_667
O14 Ho2 C13 153.35(12) . 2_667
O3 Ho2 C13 26.49(11) 2_667 2_667
O15 Ho2 C13 71.69(13) . 2_667
O4 Ho2 C13 26.68(11) 2_667 2_667
O7 Ho2 H5W 128.0 2_577 .
O10 Ho2 H5W 82.9 2_676 .
O2 Ho2 H5W 115.8 . .
O9 Ho2 H5W 84.9 . .
O14 Ho2 H5W 150.3 . .
O3 Ho2 H5W 63.7 2_667 .
O15 Ho2 H5W 20.0 . .
O4 Ho2 H5W 50.6 2_667 .
C13 Ho2 H5W 54.4 2_667 .
O7 Ho2 H6W 167.3 2_577 .
O10 Ho2 H6W 85.3 2_676 .
O2 Ho2 H6W 100.0 . .
O9 Ho2 H6W 45.1 . .
O14 Ho2 H6W 115.6 . .
O3 Ho2 H6W 89.0 2_667 .
O15 Ho2 H6W 20.1 . .
O4 Ho2 H6W 90.3 2_667 .
C13 Ho2 H6W 91.1 2_667 .
H5W Ho2 H6W 39.9 . .
C1 O1 Ho1 165.9(3) . .
C1 O2 Ho2 141.8(3) . .
C13 O3 Ho2 95.5(3) . 2_667
C13 O4 Ho2 91.7(3) . 2_667
C14 O5 Ho1 160.8(3) . 2_677
C14 O5 Ho1 91.2(2) . .
Ho1 O5 Ho1 105.86(10) 2_677 .
C14 O6 Ho1 96.6(3) . .
C26 O7 Ho2 165.6(3) . 2_577
C26 O8 Ho1 148.8(3) . 2_577
C27 O9 Ho2 141.0(3) . .
C27 O10 Ho2 139.5(3) . 2_676
C39 O11 Ho1 136.1(3) . 2_676
C39 O12 Ho1 134.1(3) . 1_554
Ho1 O13 H1W 113.8 . .
Ho1 O13 H2W 54.2 . .
H1W O13 H2W 158.2 . .
Ho2 O14 H3W 116.3 . .
Ho2 O14 H4W 128.2 . .
H3W O14 H4W 111.8 . .
Ho2 O15 H5W 56.1 . .
Ho2 O15 H6W 56.8 . .
H5W O15 H6W 111.9 . .
H7W O16 H8W 156.4 . .
H9W O17 H10W 126.9 . .
H11W O18 H12W 81.1 . .
H13W O19 H14W 54.5 . .
C3 N1 C4 117.2(4) . .
C23 N2 C22 116.3(4) . .
C35 N3 C36 117.3(4) . .
O2 C1 O1 124.6(4) . .
O2 C1 C2 118.1(4) . .
O1 C1 C2 117.3(4) . .
C3 C2 C6 118.6(4) . .
C3 C2 C1 119.5(4) . .
C6 C2 C1 121.9(4) . .
N1 C3 C2 123.3(4) . .
N1 C3 H3 118.3 . .
C2 C3 H3 118.3 . .
N1 C4 C5 124.2(4) . .
N1 C4 H4 117.9 . .
C5 C4 H4 117.9 . .
C4 C5 C6 117.1(4) . .
C4 C5 C7 121.7(4) . .
C6 C5 C7 121.1(4) . .
C2 C6 C5 119.6(4) . .
C2 C6 H6 120.2 . .
C5 C6 H6 120.2 . .
C8 C7 C12 118.7(4) . .
C8 C7 C5 117.2(4) . .
C12 C7 C5 124.0(4) . .
C9 C8 C7 121.4(5) . .
C9 C8 H8 119.3 . .
C7 C8 H8 119.3 . .
C10 C9 C8 120.8(5) . .
C10 C9 H9 119.6 . .
C8 C9 H9 119.6 . .
C9 C10 C11 119.0(4) . .
C9 C10 H10 120.5 . .
C11 C10 H10 120.5 . .
C12 C11 C10 121.1(4) . .
C12 C11 H11 119.5 . .
C10 C11 H11 119.5 . .
C11 C12 C7 119.0(4) . .
C11 C12 C13 117.4(4) . .
C7 C12 C13 123.6(4) . .
O3 C13 O4 119.4(4) . .
O3 C13 C12 120.5(4) . .
O4 C13 C12 120.1(4) . .
O3 C13 Ho2 58.0(2) . 2_667
O4 C13 Ho2 61.6(2) . 2_667
C12 C13 Ho2 175.2(3) . 2_667
O6 C14 O5 119.6(4) . .
O6 C14 C15 121.3(4) . .
O5 C14 C15 119.1(4) . .
C16 C15 C20 120.3(4) . .
C16 C15 C14 114.8(4) . .
C20 C15 C14 124.8(4) . .
C15 C16 C17 120.8(4) . .
C15 C16 H16 119.6 . .
C17 C16 H16 119.6 . .
C18 C17 C16 119.8(4) . .
C18 C17 H17 120.1 . .
C16 C17 H17 120.1 . .
C17 C18 C19 119.9(4) . .
C17 C18 H18 120.1 . .
C19 C18 H18 120.1 . .
C18 C19 C20 121.8(4) . .
C18 C19 H19 119.1 . .
C20 C19 H19 119.1 . .
C19 C20 C15 117.4(4) . .
C19 C20 C21 117.0(4) . .
C15 C20 C21 125.6(4) . .
C25 C21 C22 116.8(4) . .
C25 C21 C20 120.5(4) . .
C22 C21 C20 122.6(4) . .
N2 C22 C21 124.9(4) . .
N2 C22 H22 117.5 . .
C21 C22 H22 117.5 . .
N2 C23 C24 123.9(4) . .
N2 C23 H23 118.1 . .
C24 C23 H23 118.1 . .
C23 C24 C25 117.8(4) . .
C23 C24 C26 121.2(4) . .
C25 C24 C26 121.0(4) . .
C21 C25 C24 120.3(4) . .
C21 C25 H25 119.9 . .
C24 C25 H25 119.9 . .
O8 C26 O7 124.3(4) . .
O8 C26 C24 117.2(4) . .
O7 C26 C24 118.5(4) . .
O9 C27 O10 125.0(4) . .
O9 C27 C28 117.3(4) . .
O10 C27 C28 117.6(4) . .
C29 C28 C33 119.5(4) . .
C29 C28 C27 117.3(4) . .
C33 C28 C27 122.9(4) . .
C28 C29 C30 120.2(5) . .
C28 C29 H29 119.9 . .
C30 C29 H29 119.9 . .
C31 C30 C29 119.9(5) . .
C31 C30 H30 120.0 . .
C29 C30 H30 120.0 . .
C30 C31 C32 120.5(5) . .
C30 C31 H31 119.8 . .
C32 C31 H31 119.8 . .
C31 C32 C33 121.1(5) . .
C31 C32 H32 119.5 . .
C33 C32 H32 119.5 . .
C32 C33 C28 118.8(4) . .
C32 C33 C34 118.5(4) . .
C28 C33 C34 122.3(4) . .
C35 C34 C38 117.3(4) . .
C35 C34 C33 123.1(4) . .
C38 C34 C33 119.4(4) . .
N3 C35 C34 124.0(4) . .
N3 C35 H35 118.0 . .
C34 C35 H35 118.0 . .
N3 C36 C37 123.2(4) . .
N3 C36 H36 118.4 . .
C37 C36 H36 118.4 . .
C36 C37 C38 118.5(4) . .
C36 C37 C39 121.3(4) . .
C38 C37 C39 120.2(4) . .
C37 C38 C34 119.6(4) . .
C37 C38 H38 120.2 . .
C34 C38 H38 120.2 . .
O12 C39 O11 125.6(4) . .
O12 C39 C37 118.4(4) . .
O11 C39 C37 116.1(4) . .

loop_
_geom_bond_atom_site_label_1
_geom_bond_atom_site_label_2
_geom_bond_distance
_geom_bond_site_symmetry_2
Ho1 O1 2.219(3) .
Ho1 O8 2.286(3) 2_577
Ho1 O11 2.336(3) 2_676
Ho1 O12 2.340(3) 1_556
Ho1 O13 2.360(3) .
Ho1 O5 2.368(3) 2_677
Ho1 O6 2.400(3) .
Ho1 O5 2.498(3) .
Ho1 Ho1 3.8833(6) 2_677
Ho1 H2W 1.9868 .
Ho2 O7 2.249(3) 2_577
Ho2 O10 2.291(3) 2_676
Ho2 O2 2.311(3) .
Ho2 O9 2.375(3) .
Ho2 O14 2.382(3) .
Ho2 O3 2.404(3) 2_667
Ho2 O15 2.408(4) .
Ho2 O4 2.482(3) 2_667
Ho2 C13 2.821(4) 2_667
Ho2 H5W 2.0578 .
Ho2 H6W 2.0681 .
O1 C1 1.257(5) .
O2 C1 1.244(5) .
O3 C13 1.264(5) .
O3 Ho2 2.404(3) 2_667
O4 C13 1.267(5) .
O4 Ho2 2.482(3) 2_667
O5 C14 1.269(5) .
O5 Ho1 2.368(3) 2_677
O6 C14 1.242(5) .
O7 C26 1.254(5) .
O7 Ho2 2.249(3) 2_577
O8 C26 1.246(5) .
O8 Ho1 2.286(3) 2_577
O9 C27 1.247(5) .
O10 C27 1.265(5) .
O10 Ho2 2.291(3) 2_676
O11 C39 1.272(5) .
O11 Ho1 2.336(3) 2_676
O12 C39 1.256(5) .
O12 Ho1 2.339(3) 1_554
O13 H1W 0.8449 .
O13 H2W 0.8498 .
O14 H3W 0.8393 .
O14 H4W 0.8547 .
O15 H5W 0.8500 .
O15 H6W 0.8503 .
O16 H7W 0.8499 .
O16 H8W 0.7309 .
O17 H9W 0.8500 .
O17 H10W 0.8500 .
O18 H11W 0.8499 .
O18 H12W 0.8510 .
O19 H13W 0.8519 .
O19 H14W 0.8497 .
N1 C3 1.335(6) .
N1 C4 1.340(6) .
N2 C23 1.342(6) .
N2 C22 1.343(6) .
N3 C35 1.340(6) .
N3 C36 1.343(6) .
C1 C2 1.503(6) .
C2 C3 1.376(6) .
C2 C6 1.386(6) .
C3 H3 0.9300 .
C4 C5 1.385(6) .
C4 H4 0.9300 .
C5 C6 1.388(6) .
C5 C7 1.491(6) .
C6 H6 0.9300 .
C7 C8 1.390(6) .
C7 C12 1.401(6) .
C8 C9 1.373(7) .
C8 H8 0.9300 .
C9 C10 1.363(7) .
C9 H9 0.9300 .
C10 C11 1.396(7) .
C10 H10 0.9300 .
C11 C12 1.396(6) .
C11 H11 0.9300 .
C12 C13 1.481(6) .
C13 Ho2 2.821(4) 2_667
C14 C15 1.493(6) .
C15 C16 1.381(6) .
C15 C20 1.403(5) .
C16 C17 1.390(6) .
C16 H16 0.9300 .
C17 C18 1.366(6) .
C17 H17 0.9300 .
C18 C19 1.383(6) .
C18 H18 0.9300 .
C19 C20 1.400(6) .
C19 H19 0.9300 .
C20 C21 1.485(6) .
C21 C25 1.381(6) .
C21 C22 1.386(6) .
C22 H22 0.9300 .
C23 C24 1.380(6) .
C23 H23 0.9300 .
C24 C25 1.391(5) .
C24 C26 1.496(5) .
C25 H25 0.9300 .
C27 C28 1.513(6) .
C28 C29 1.384(6) .
C28 C33 1.412(7) .
C29 C30 1.399(7) .
C29 H29 0.9300 .
C30 C31 1.366(8) .
C30 H30 0.9300 .
C31 C32 1.375(8) .
C31 H31 0.9300 .
C32 C33 1.388(6) .
C32 H32 0.9300 .
C33 C34 1.492(6) .
C34 C35 1.387(6) .
C34 C38 1.392(6) .
C35 H35 0.9300 .
C36 C37 1.379(6) .
C36 H36 0.9300 .
C37 C38 1.386(6) .
C37 C39 1.495(6) .
C38 H38 0.9300 .

loop_
_geom_hbond_atom_site_label_D
_geom_hbond_atom_site_label_H
_geom_hbond_atom_site_label_A
_geom_hbond_distance_DH
_geom_hbond_distance_HA
_geom_hbond_distance_DA
_geom_hbond_angle_DHA
_geom_hbond_site_symmetry_A
O19 H13W O4 0.85 2.17 3.023(15) 177.1 1_554
O18 H11W O17 0.85 2.19 3.036(14) 179.9 2_666
O18 H12W O2 0.85 2.19 3.044(11) 179.9 .
O17 H10W O13 0.85 2.03 2.883(5) 179.6 1_554
O17 H9W O3 0.85 2.01 2.857(6) 179.2 1_554
O16 H8W O15 0.73 2.06 2.742(6) 155.0 2_666
O16 H7W N3 0.85 1.93 2.783(6) 179.6 .
O15 H5W O4 0.85 1.98 2.827(5) 179.6 2_667
O15 H5W O3 0.85 2.37 2.901(6) 120.8 2_667
O14 H3W O10 0.84 2.11 2.834(5) 143.8 .
O14 H4W O11 0.85 1.95 2.801(4) 171.7 2_676
O13 H2W O12 0.85 1.88 2.735(4) 179.7 1_556
O13 H1W N1 0.84 1.93 2.760(5) 165.1 2_667

loop_
_geom_torsion_atom_site_label_1
_geom_torsion_atom_site_label_2
_geom_torsion_atom_site_label_3
_geom_torsion_atom_site_label_4
_geom_torsion
_geom_torsion_site_symmetry_1
_geom_torsion_site_symmetry_4
O8 Ho1 O1 C1 -48.8(11) 2_577 .
O11 Ho1 O1 C1 -126.3(12) 2_676 .
O12 Ho1 O1 C1 93.7(12) 1_556 .
O13 Ho1 O1 C1 26.6(11) . .
O5 Ho1 O1 C1 161.2(12) 2_677 .
O6 Ho1 O1 C1 -24.7(13) . .
O5 Ho1 O1 C1 -171.6(11) . .
Ho1 Ho1 O1 C1 170.2(11) 2_677 .
O7 Ho2 O2 C1 -16.8(5) 2_577 .
O10 Ho2 O2 C1 70.0(6) 2_676 .
O9 Ho2 O2 C1 130.1(5) . .
O14 Ho2 O2 C1 57.1(4) . .
O3 Ho2 O2 C1 -103.0(5) 2_667 .
O15 Ho2 O2 C1 -169.0(4) . .
O4 Ho2 O2 C1 -91.5(5) 2_667 .
C13 Ho2 O2 C1 -96.2(5) 2_667 .
O1 Ho1 O5 C14 160.8(3) . .
O8 Ho1 O5 C14 44.6(3) 2_577 .
O11 Ho1 O5 C14 112.7(3) 2_676 .
O12 Ho1 O5 C14 -97.4(3) 1_556 .
O13 Ho1 O5 C14 -41.4(3) . .
O5 Ho1 O5 C14 -171.2(3) 2_677 .
O6 Ho1 O5 C14 -0.8(2) . .
Ho1 Ho1 O5 C14 -171.2(3) 2_677 .
O1 Ho1 O5 Ho1 -28.0(3) . 2_677
O8 Ho1 O5 Ho1 -144.17(12) 2_577 2_677
O11 Ho1 O5 Ho1 -76.10(12) 2_676 2_677
O12 Ho1 O5 Ho1 73.83(12) 1_556 2_677
O13 Ho1 O5 Ho1 129.80(12) . 2_677
O5 Ho1 O5 Ho1 0.001(1) 2_677 2_677
O6 Ho1 O5 Ho1 170.40(19) . 2_677
O1 Ho1 O6 C14 -160.5(3) . .
O8 Ho1 O6 C14 -135.5(3) 2_577 .
O11 Ho1 O6 C14 -61.1(3) 2_676 .
O12 Ho1 O6 C14 77.1(3) 1_556 .
O13 Ho1 O6 C14 148.5(3) . .
O5 Ho1 O6 C14 12.3(3) 2_677 .
O5 Ho1 O6 C14 0.8(2) . .
Ho1 Ho1 O6 C14 6.4(3) 2_677 .
O7 Ho2 O9 C27 -30.7(5) 2_577 .
O10 Ho2 O9 C27 52.1(4) 2_676 .
O2 Ho2 O9 C27 -107.8(4) . .
O14 Ho2 O9 C27 -26.0(4) . .
O3 Ho2 O9 C27 -169.8(4) 2_667 .
O15 Ho2 O9 C27 139.2(5) . .
O4 Ho2 O9 C27 123.3(4) 2_667 .
C13 Ho2 O9 C27 160.8(4) 2_667 .
Ho2 O2 C1 O1 -22.6(7) . .
Ho2 O2 C1 C2 158.0(3) . .
Ho1 O1 C1 O2 99.4(12) . .
Ho1 O1 C1 C2 -81.2(12) . .
O2 C1 C2 C3 -23.6(6) . .
O1 C1 C2 C3 156.9(4) . .
O2 C1 C2 C6 157.4(4) . .
O1 C1 C2 C6 -22.0(6) . .
C4 N1 C3 C2 -1.0(8) . .
C6 C2 C3 N1 -0.7(7) . .
C1 C2 C3 N1 -179.7(4) . .
C3 N1 C4 C5 1.9(8) . .
N1 C4 C5 C6 -1.1(7) . .
N1 C4 C5 C7 -177.3(5) . .
C3 C2 C6 C5 1.5(7) . .
C1 C2 C6 C5 -179.5(4) . .
C4 C5 C6 C2 -0.7(7) . .
C7 C5 C6 C2 175.6(4) . .
C4 C5 C7 C8 126.1(5) . .
C6 C5 C7 C8 -50.0(7) . .
C4 C5 C7 C12 -50.9(7) . .
C6 C5 C7 C12 133.0(5) . .
C12 C7 C8 C9 -0.5(8) . .
C5 C7 C8 C9 -177.6(5) . .
C7 C8 C9 C10 0.1(8) . .
C8 C9 C10 C11 0.4(8) . .
C9 C10 C11 C12 -0.6(8) . .
C10 C11 C12 C7 0.2(7) . .
C10 C11 C12 C13 -177.5(4) . .
C8 C7 C12 C11 0.3(7) . .
C5 C7 C12 C11 177.2(4) . .
C8 C7 C12 C13 177.8(5) . .
C5 C7 C12 C13 -5.3(7) . .
Ho2 O3 C13 O4 -5.8(5) 2_667 .
Ho2 O3 C13 C12 174.6(4) 2_667 .
Ho2 O4 C13 O3 5.6(4) 2_667 .
Ho2 O4 C13 C12 -174.8(4) 2_667 .
C11 C12 C13 O3 148.3(5) . .
C7 C12 C13 O3 -29.3(7) . .
C11 C12 C13 O4 -31.3(6) . .
C7 C12 C13 O4 151.1(4) . .
C11 C12 C13 Ho2 -141(3) . 2_667
C7 C12 C13 Ho2 41(4) . 2_667
Ho1 O6 C14 O5 -1.5(4) . .
Ho1 O6 C14 C15 179.1(3) . .
Ho1 O5 C14 O6 -151.9(7) 2_677 .
Ho1 O5 C14 O6 1.4(4) . .
Ho1 O5 C14 C15 27.5(11) 2_677 .
Ho1 O5 C14 C15 -179.2(3) . .
O6 C14 C15 C16 120.7(5) . .
O5 C14 C15 C16 -58.7(5) . .
O6 C14 C15 C20 -55.6(6) . .
O5 C14 C15 C20 125.0(4) . .
C20 C15 C16 C17 -1.7(7) . .
C14 C15 C16 C17 -178.2(4) . .
C15 C16 C17 C18 0.8(7) . .
C16 C17 C18 C19 -0.2(8) . .
C17 C18 C19 C20 0.4(8) . .
C18 C19 C20 C15 -1.2(7) . .
C18 C19 C20 C21 -178.9(5) . .
C16 C15 C20 C19 1.8(6) . .
C14 C15 C20 C19 177.9(4) . .
C16 C15 C20 C21 179.3(4) . .
C14 C15 C20 C21 -4.5(7) . .
C19 C20 C21 C25 -34.0(6) . .
C15 C20 C21 C25 148.4(4) . .
C19 C20 C21 C22 140.4(5) . .
C15 C20 C21 C22 -37.1(7) . .
C23 N2 C22 C21 0.6(7) . .
C25 C21 C22 N2 -0.1(7) . .
C20 C21 C22 N2 -174.7(4) . .
C22 N2 C23 C24 0.5(7) . .
N2 C23 C24 C25 -2.0(7) . .
N2 C23 C24 C26 177.7(4) . .
C22 C21 C25 C24 -1.5(6) . .
C20 C21 C25 C24 173.3(4) . .
C23 C24 C25 C21 2.5(6) . .
C26 C24 C25 C21 -177.2(4) . .
Ho1 O8 C26 O7 -21.3(9) 2_577 .
Ho1 O8 C26 C24 160.6(4) 2_577 .
Ho2 O7 C26 O8 -46.8(14) 2_577 .
Ho2 O7 C26 C24 131.2(10) 2_577 .
C23 C24 C26 O8 -1.3(6) . .
C25 C24 C26 O8 178.4(4) . .
C23 C24 C26 O7 -179.4(4) . .
C25 C24 C26 O7 0.3(6) . .
Ho2 O9 C27 O10 -14.8(7) . .
Ho2 O9 C27 C28 160.6(3) . .
Ho2 O10 C27 O9 -90.1(6) 2_676 .
Ho2 O10 C27 C28 94.5(5) 2_676 .
O9 C27 C28 C29 -132.8(4) . .
O10 C27 C28 C29 42.9(6) . .
O9 C27 C28 C33 40.3(6) . .
O10 C27 C28 C33 -144.0(4) . .
C33 C28 C29 C30 -2.0(7) . .
C27 C28 C29 C30 171.3(4) . .
C28 C29 C30 C31 1.6(8) . .
C29 C30 C31 C32 -0.3(8) . .
C30 C31 C32 C33 -0.6(8) . .
C31 C32 C33 C28 0.1(7) . .
C31 C32 C33 C34 173.0(5) . .
C29 C28 C33 C32 1.1(6) . .
C27 C28 C33 C32 -171.8(4) . .
C29 C28 C33 C34 -171.5(4) . .
C27 C28 C33 C34 15.6(6) . .
C32 C33 C34 C35 57.4(6) . .
C28 C33 C34 C35 -129.9(5) . .
C32 C33 C34 C38 -117.5(5) . .
C28 C33 C34 C38 55.1(6) . .
C36 N3 C35 C34 1.6(8) . .
C38 C34 C35 N3 -1.9(7) . .
C33 C34 C35 N3 -177.0(5) . .
C35 N3 C36 C37 -1.2(7) . .
N3 C36 C37 C38 1.1(7) . .
N3 C36 C37 C39 179.2(4) . .
C36 C37 C38 C34 -1.3(6) . .
C39 C37 C38 C34 -179.4(4) . .
C35 C34 C38 C37 1.7(7) . .
C33 C34 C38 C37 176.9(4) . .
Ho1 O12 C39 O11 18.9(7) 1_554 .
Ho1 O12 C39 C37 -161.7(3) 1_554 .
Ho1 O11 C39 O12 -35.0(7) 2_676 .
Ho1 O11 C39 C37 145.6(3) 2_676 .
C36 C37 C39 O12 -1.1(7) . .
C38 C37 C39 O12 176.9(4) . .
C36 C37 C39 O11 178.3(4) . .
C38 C37 C39 O11 -3.6(6) . .

loop_
_platon_squeeze_void_nr
_platon_squeeze_void_average_x
_platon_squeeze_void_average_y
_platon_squeeze_void_average_z
_platon_squeeze_void_volume
_platon_squeeze_void_count_electrons
_platon_squeeze_void_content
1 0.000 0.500 0.500 145 27 ' '
